data_4031088
loop_
_publ_author_name
'My\'sliwiec, Damian'
'Lis, Tadeusz'
'Gregoli\'nski, Janusz'
'St\;epie\'n, Marcin'

_publ_section_title
;
 Stereoselective Wittig Olefination as a Macrocyclization Tool. Synthesis
 of Large Carbazolophanes.
;
_journal_issue 12
_journal_name_full 'The Journal of organic chemistry'
_journal_page_first 6300
_journal_page_last 6312
_journal_paper_doi 10.1021/acs.joc.5b00745
_journal_volume 80
_journal_year 2015
_chemical_formula_sum 'C36 H30 Br4 N2'
_chemical_formula_weight 810.26
_chemical_name_systematic
;
 ?
;
_space_group_IT_number 14
_symmetry_cell_setting monoclinic
_symmetry_space_group_name_Hall '-P 2ybc'
_symmetry_space_group_name_H-M 'P 1 21/c 1'
_atom_sites_solution_hydrogens geom
_atom_sites_solution_primary direct
_atom_sites_solution_secondary difmap
_audit_creation_method SHELXL-97
_cell_angle_alpha 90.00
_cell_angle_beta 116.18(3)
_cell_angle_gamma 90.00
_cell_formula_units_Z 8
_cell_length_a 20.366(6)
_cell_length_b 15.717(4)
_cell_length_c 21.878(6)
_cell_measurement_reflns_used 11330
_cell_measurement_temperature 100(2)
_cell_measurement_theta_max 32
_cell_measurement_theta_min 2
_cell_volume 6285(3)
_computing_cell_refinement 'CrysAlis RED; Oxford-Diffraction Poland, 2003'
_computing_data_collection 'CrysAlis CCD; Oxford-Diffraction Poland, 2003'
_computing_data_reduction 'CrysAlis RED; Oxford-Diffraction Poland, 2003'
_computing_structure_refinement 'SHELXL-97 (Sheldrick, 1997)'
_computing_structure_solution 'SHELXS-97 (Sheldrick, 1990)'
_diffrn_ambient_temperature 100(2)
_diffrn_measured_fraction_theta_full 0.996
_diffrn_measured_fraction_theta_max 0.980
_diffrn_measurement_device_type 'Xcalibur PX kappa-geometry diffractometer with Onyx CCD camera'
_diffrn_measurement_method 'omega and phi'
_diffrn_radiation_monochromator graphite
_diffrn_radiation_source 'normal-focus sealed tube'
_diffrn_radiation_type MoK\a
_diffrn_radiation_wavelength 0.71073
_diffrn_reflns_av_R_equivalents 0.0723
_diffrn_reflns_av_sigmaI/netI 0.1742
_diffrn_reflns_limit_h_max 27
_diffrn_reflns_limit_h_min -29
_diffrn_reflns_limit_k_max 22
_diffrn_reflns_limit_k_min -20
_diffrn_reflns_limit_l_max 30
_diffrn_reflns_limit_l_min -31
_diffrn_reflns_number 43531
_diffrn_reflns_theta_full 26.50
_diffrn_reflns_theta_max 31.07
_diffrn_reflns_theta_min 2.58
_exptl_absorpt_coefficient_mu 5.152
_exptl_absorpt_correction_T_max 0.657
_exptl_absorpt_correction_T_min 0.261
_exptl_absorpt_correction_type analytical
_exptl_absorpt_process_details '(CrysAlis RED; Oxford Diffraction, 2003)'
_exptl_crystal_colour yellow
_exptl_crystal_density_diffrn 1.713
_exptl_crystal_density_method 'not measured'
_exptl_crystal_description needle
_exptl_crystal_F_000 3200
_exptl_crystal_size_max 0.67
_exptl_crystal_size_mid 0.17
_exptl_crystal_size_min 0.08
_refine_diff_density_max 1.38
_refine_diff_density_min -1.19
_refine_diff_density_rms 0.143
_refine_ls_extinction_method none
_refine_ls_goodness_of_fit_ref 1.008
_refine_ls_hydrogen_treatment constr
_refine_ls_matrix_type full
_refine_ls_number_parameters 764
_refine_ls_number_reflns 19743
_refine_ls_number_restraints 2
_refine_ls_restrained_S_all 1.009
_refine_ls_R_factor_all 0.1340
_refine_ls_R_factor_gt 0.0482
_refine_ls_shift/su_max 0.003
_refine_ls_shift/su_mean 0.000
_refine_ls_structure_factor_coef Fsqd
_refine_ls_weighting_details 'calc w=1/[\s^2^(Fo^2^)+(0.011P)^2^] where P=(Fo^2^+2Fc^2^)/3'
_refine_ls_weighting_scheme calc
_refine_ls_wR_factor_gt 0.0581
_refine_ls_wR_factor_ref 0.0642
_reflns_number_gt 9261
_reflns_number_total 19743
_reflns_threshold_expression >2sigma(I)
_cod_data_source_file jo5b00745_si_006.cif
_cod_data_source_block dste5a
_cod_depositor_comments
;
The following automatic conversions were performed:

'_symmetry_cell_setting' value 'MONOCLINIC' changed to 'monoclinic'
according to
/usr/data/users/saulius/crontab/automatic-downloads/rss-feeds/ACS/lib/dictionaries/cif_core.dic
dictionary named 'cif_core.dic' version 2.4.2 from 2011-04-26.

Automatic conversion script
Id: cif_fix_values 3271 2015-04-21 07:52:19Z andrius 

 Adding full bibliography for 4031087--4031094.cif.
;
_cod_original_sg_symbol_H-M P2(1)/c
_cod_database_code 4031088

loop_
_symmetry_equiv_pos_as_xyz
'x, y, z'
'-x, y+1/2, -z+1/2'
'-x, -y, -z'
'x, -y-1/2, z-1/2'

loop_
_atom_site_label
_atom_site_type_symbol
_atom_site_fract_x
_atom_site_fract_y
_atom_site_fract_z
_atom_site_U_iso_or_equiv
_atom_site_adp_type
_atom_site_occupancy
_atom_site_symmetry_multiplicity
_atom_site_calc_flag
_atom_site_refinement_flags
_atom_site_disorder_assembly
_atom_site_disorder_group
Br1 Br 0.21374(2) 0.67128(3) 0.63897(2) 0.02978(11) Uani 1 1 d . . .
Br2 Br 0.30202(2) 0.84345(2) 0.779517(18) 0.02097(10) Uani 1 1 d . . .
Br3 Br -0.06756(2) 1.18983(2) 0.571513(17) 0.02011(10) Uani 1 1 d . . .
Br4 Br -0.13070(2) 1.02565(2) 0.434633(18) 0.02087(10) Uani 1 1 d . . .
N1 N -0.08336(17) 0.73092(18) 0.62603(14) 0.0179(8) Uani 1 1 d . A .
C1 C -0.0150(2) 0.7054(2) 0.63373(18) 0.0165(9) Uani 1 1 d . . .
C16 C -0.1716(3) 0.6170(3) 0.6172(2) 0.0444(16) Uani 0.791(6) 1 d PD A 1
H16A H -0.1941 0.6315 0.5681 0.053 Uiso 0.791(6) 1 calc PR A 1
H16B H -0.1378 0.5688 0.6240 0.053 Uiso 0.791(6) 1 calc PR A 1
C17 C -0.2313(3) 0.5872(3) 0.6349(3) 0.0244(15) Uani 0.791(6) 1 d PD A 1
H17A H -0.2137 0.5890 0.6849 0.029 Uiso 0.791(6) 1 calc PR A 1
H17B H -0.2443 0.5276 0.6197 0.029 Uiso 0.791(6) 1 calc PR A 1
C18 C -0.2987(3) 0.6435(3) 0.6006(2) 0.0282(16) Uani 0.791(6) 1 d PD A 1
H18A H -0.3370 0.6236 0.6127 0.042 Uiso 0.791(6) 1 calc PR A 1
H18B H -0.3165 0.6408 0.5511 0.042 Uiso 0.791(6) 1 calc PR A 1
H18C H -0.2858 0.7024 0.6160 0.042 Uiso 0.791(6) 1 calc PR A 1
C16B C -0.1716(3) 0.6170(3) 0.6172(2) 0.0444(16) Uani 0.21 1 d PD A 2
H16E H -0.1432 0.5635 0.6267 0.053 Uiso 0.209(6) 1 calc PR A 2
H16F H -0.1981 0.6272 0.5675 0.053 Uiso 0.209(6) 1 calc PR A 2
C17B C -0.2244(10) 0.6234(15) 0.6566(10) 0.038(8) Uiso 0.209(6) 1 d PD A 2
H17E H -0.1966 0.6020 0.7037 0.046 Uiso 0.209(6) 1 calc PR A 2
H17F H -0.2358 0.6841 0.6596 0.046 Uiso 0.209(6) 1 calc PR A 2
C18B C -0.2968(12) 0.5737(16) 0.6224(11) 0.060(8) Uiso 0.209(6) 1 d PD A 2
H18G H -0.3257 0.5830 0.6476 0.089 Uiso 0.209(6) 1 calc PR A 2
H18H H -0.2863 0.5128 0.6223 0.089 Uiso 0.209(6) 1 calc PR A 2
H18I H -0.3245 0.5935 0.5754 0.089 Uiso 0.209(6) 1 calc PR A 2
C15 C -0.1269(2) 0.6926(2) 0.65668(17) 0.0219(10) Uani 1 1 d . . .
H15A H -0.1604 0.7361 0.6599 0.026 Uiso 1 1 calc R A 1
H15B H -0.0939 0.6741 0.7036 0.026 Uiso 1 1 calc R A 1
C2 C 0.0383(2) 0.6573(2) 0.68660(18) 0.0185(9) Uani 1 1 d . . .
H2 H 0.0260 0.6276 0.7180 0.022 Uiso 1 1 calc R . .
C3 C 0.1090(2) 0.6539(2) 0.69247(18) 0.0202(9) Uani 1 1 d . . .
C4 C 0.1210(2) 0.6890(2) 0.63851(18) 0.0218(9) Uani 1 1 d . . .
C5 C 0.0711(2) 0.7369(2) 0.58808(17) 0.0187(9) Uani 1 1 d . . .
H5 H 0.0824 0.7617 0.5543 0.022 Uiso 1 1 calc R . .
C6 C 0.0028(2) 0.7490(2) 0.58681(16) 0.0160(9) Uani 1 1 d . . .
C32 C 0.1742(2) 0.6341(2) 0.75818(18) 0.0208(9) Uani 1 1 d . . .
H32 H 0.1920 0.5774 0.7682 0.025 Uiso 1 1 calc R . .
C31 C 0.2066(2) 0.6957(2) 0.80189(17) 0.0168(9) Uani 1 1 d . . .
H31 H 0.2509 0.6839 0.8411 0.020 Uiso 1 1 calc R . .
N2 N -0.00109(17) 0.88810(17) 0.75695(13) 0.0146(7) Uani 1 1 d . . .
C33 C -0.0418(2) 0.8479(2) 0.78906(17) 0.0205(9) Uani 1 1 d . . .
H33A H -0.0236 0.7891 0.8022 0.025 Uiso 1 1 calc R . .
H33B H -0.0940 0.8444 0.7557 0.025 Uiso 1 1 calc R . .
C34 C -0.0361(2) 0.8947(2) 0.85132(17) 0.0276(11) Uani 1 1 d . . .
H34A H -0.0509 0.9546 0.8389 0.033 Uiso 1 1 calc R . .
H34B H 0.0156 0.8945 0.8860 0.033 Uiso 1 1 calc R . .
C35 C -0.0830(2) 0.8565(3) 0.88209(19) 0.0380(12) Uani 1 1 d . . .
H35A H -0.0654 0.7982 0.8981 0.046 Uiso 1 1 calc R . .
H35B H -0.1340 0.8521 0.8464 0.046 Uiso 1 1 calc R . .
C36 C -0.0819(3) 0.9085(3) 0.94169(19) 0.0572(16) Uani 1 1 d . . .
H36A H -0.0322 0.9090 0.9789 0.086 Uiso 1 1 calc R . .
H36B H -0.1153 0.8828 0.9577 0.086 Uiso 1 1 calc R . .
H36C H -0.0975 0.9669 0.9266 0.086 Uiso 1 1 calc R . .
C30 C 0.0701(2) 0.8703(2) 0.76848(16) 0.0155(9) Uani 1 1 d . . .
C28 C 0.1759(2) 0.7830(2) 0.79168(16) 0.0152(9) Uani 1 1 d . . .
C29 C 0.1090(2) 0.7946(2) 0.79350(15) 0.0149(9) Uani 1 1 d . . .
H29 H 0.0898 0.7515 0.8116 0.018 Uiso 1 1 calc R . .
C27 C 0.20466(19) 0.8519(2) 0.77085(16) 0.0139(9) Uani 1 1 d . . .
C26 C 0.1668(2) 0.9256(2) 0.74457(15) 0.0150(9) Uani 1 1 d . . .
H26 H 0.1880 0.9699 0.7296 0.018 Uiso 1 1 calc R . .
C25 C 0.0966(2) 0.9348(2) 0.74009(16) 0.0134(9) Uani 1 1 d . . .
C19 C -0.0230(2) 0.9590(2) 0.71615(16) 0.0130(9) Uani 1 1 d . . .
C20 C -0.0939(2) 0.9879(2) 0.67908(16) 0.0158(9) Uani 1 1 d . . .
H20 H -0.1328 0.9647 0.6867 0.019 Uiso 1 1 calc R . .
C21 C -0.1077(2) 1.0515(2) 0.63039(16) 0.0138(9) Uani 1 1 d . . .
C22 C -0.0485(2) 1.0927(2) 0.62821(16) 0.0128(9) Uani 1 1 d . . .
C23 C 0.0230(2) 1.0639(2) 0.66454(15) 0.0143(9) Uani 1 1 d . . .
H23 H 0.0622 1.0920 0.6605 0.017 Uiso 1 1 calc R . .
C24 C 0.0364(2) 0.9932(2) 0.70690(16) 0.0101(8) Uani 1 1 d . . .
C14 C -0.1833(2) 1.0614(2) 0.57527(16) 0.0156(9) Uani 1 1 d . . .
H14 H -0.2112 1.1103 0.5744 0.019 Uiso 1 1 calc R . .
C13 C -0.2121(2) 1.0024(2) 0.52718(16) 0.0149(9) Uani 1 1 d . A .
H13 H -0.2612 1.0082 0.4935 0.018 Uiso 1 1 calc R . .
C12 C -0.1071(2) 0.7970(2) 0.57809(17) 0.0155(9) Uani 1 1 d . . .
C11 C -0.1637(2) 0.8555(2) 0.56457(16) 0.0184(9) Uani 1 1 d . A .
H11 H -0.1984 0.8465 0.5820 0.022 Uiso 1 1 calc R . .
C10 C -0.1684(2) 0.9270(2) 0.52525(16) 0.0144(9) Uani 1 1 d . . .
C9 C -0.1209(2) 0.9324(2) 0.49434(16) 0.0133(9) Uani 1 1 d . A .
C8 C -0.0656(2) 0.8755(2) 0.50679(16) 0.0156(9) Uani 1 1 d . . .
H8 H -0.0342 0.8818 0.4854 0.019 Uiso 1 1 calc R A .
C7 C -0.0563(2) 0.8083(2) 0.55131(16) 0.0165(9) Uani 1 1 d . A .
Br1A Br 0.32517(2) 0.82232(2) 0.564505(18) 0.02483(10) Uani 1 1 d . . .
Br2A Br 0.21829(3) 0.63732(3) 0.44886(2) 0.03266(12) Uani 1 1 d . . .
Br3A Br 0.25786(2) 0.38092(3) 0.809078(19) 0.02520(11) Uani 1 1 d . . .
Br4A Br 0.36721(2) 0.55438(2) 0.924730(18) 0.02324(10) Uani 1 1 d . . .
N1A N 0.53234(16) 0.56446(17) 0.75481(13) 0.0135(7) Uani 1 1 d . . .
C33A C 0.5941(2) 0.5156(2) 0.75842(16) 0.0150(9) Uani 1 1 d . . .
H33C H 0.5927 0.5138 0.7126 0.018 Uiso 1 1 calc R . .
H33D H 0.5896 0.4564 0.7717 0.018 Uiso 1 1 calc R . .
C34A C 0.6676(2) 0.5516(2) 0.80895(16) 0.0189(9) Uani 1 1 d . . .
H34C H 0.6678 0.5568 0.8541 0.023 Uiso 1 1 calc R . .
H34D H 0.7068 0.5113 0.8135 0.023 Uiso 1 1 calc R . .
C35A C 0.6842(2) 0.6378(2) 0.78800(19) 0.0288(11) Uani 1 1 d . . .
H35C H 0.6841 0.6325 0.7429 0.035 Uiso 1 1 calc R . .
H35D H 0.6448 0.6780 0.7832 0.035 Uiso 1 1 calc R . .
C36A C 0.7567(2) 0.6742(2) 0.8379(2) 0.0464(14) Uani 1 1 d . . .
H36D H 0.7563 0.6827 0.8821 0.070 Uiso 1 1 calc R . .
H36E H 0.7648 0.7290 0.8208 0.070 Uiso 1 1 calc R . .
H36F H 0.7961 0.6347 0.8430 0.070 Uiso 1 1 calc R . .
C30A C 0.4924(2) 0.6254(2) 0.70779(16) 0.0134(9) Uani 1 1 d . . .
C29A C 0.4919(2) 0.6433(2) 0.64482(16) 0.0162(9) Uani 1 1 d . . .
H29A H 0.5276 0.6189 0.6332 0.019 Uiso 1 1 calc R . .
C28A C 0.4385(2) 0.6973(2) 0.59971(16) 0.0161(9) Uani 1 1 d . . .
C27A C 0.3925(2) 0.7399(2) 0.62091(16) 0.0152(9) Uani 1 1 d . . .
C26A C 0.39290(19) 0.7230(2) 0.68377(16) 0.0154(9) Uani 1 1 d . . .
H26A H 0.3610 0.7528 0.6974 0.018 Uiso 1 1 calc R . .
C25A C 0.4405(2) 0.6621(2) 0.72596(16) 0.0126(8) Uani 1 1 d . . .
C31A C 0.4232(2) 0.6949(2) 0.52614(16) 0.0198(9) Uani 1 1 d . . .
H31A H 0.4398 0.7400 0.5076 0.024 Uiso 1 1 calc R . .
C32A C 0.3870(2) 0.6310(2) 0.48692(18) 0.0231(10) Uani 1 1 d . . .
H32A H 0.3783 0.6303 0.4405 0.028 Uiso 1 1 calc R . .
C1A C 0.3884(2) 0.4491(2) 0.59665(16) 0.0146(9) Uani 1 1 d . . .
C2A C 0.4077(2) 0.4973(2) 0.55359(16) 0.0168(9) Uani 1 1 d . . .
H2A H 0.4526 0.4875 0.5513 0.020 Uiso 1 1 calc R . .
C3A C 0.3597(2) 0.5601(2) 0.51403(16) 0.0189(10) Uani 1 1 d . . .
C4A C 0.2898(2) 0.5636(2) 0.51203(17) 0.0188(9) Uani 1 1 d . . .
C5A C 0.2705(2) 0.5164(2) 0.55428(16) 0.0178(9) Uani 1 1 d . . .
H5A H 0.2230 0.5209 0.5522 0.021 Uiso 1 1 calc R . .
C6A C 0.3228(2) 0.4615(2) 0.60048(16) 0.0144(9) Uani 1 1 d . . .
N2A N 0.43365(17) 0.39520(17) 0.64894(13) 0.0148(7) Uani 1 1 d . . .
C15A C 0.4915(2) 0.3436(2) 0.64596(16) 0.0167(9) Uani 1 1 d . . .
H15C H 0.5160 0.3106 0.6887 0.020 Uiso 1 1 calc R . .
H15D H 0.5285 0.3814 0.6423 0.020 Uiso 1 1 calc R . .
C16A C 0.4622(2) 0.2823(2) 0.58564(16) 0.0178(9) Uani 1 1 d . . .
H16C H 0.4455 0.3155 0.5429 0.021 Uiso 1 1 calc R . .
H16D H 0.5025 0.2447 0.5885 0.021 Uiso 1 1 calc R . .
C17A C 0.3994(2) 0.2280(2) 0.58285(17) 0.0200(9) Uani 1 1 d . . .
H17C H 0.3566 0.2649 0.5734 0.024 Uiso 1 1 calc R . .
H17D H 0.4138 0.2009 0.6278 0.024 Uiso 1 1 calc R . .
C18A C 0.3775(2) 0.1591(2) 0.52859(17) 0.0257(10) Uani 1 1 d . . .
H18D H 0.3632 0.1854 0.4839 0.038 Uiso 1 1 calc R . .
H18E H 0.3361 0.1267 0.5281 0.038 Uiso 1 1 calc R . .
H18F H 0.4190 0.1208 0.5388 0.038 Uiso 1 1 calc R . .
C12A C 0.3981(2) 0.3784(2) 0.69009(16) 0.0131(9) Uani 1 1 d . . .
C11A C 0.4276(2) 0.3436(2) 0.75579(16) 0.0144(9) Uani 1 1 d . . .
H11A H 0.4742 0.3168 0.7745 0.017 Uiso 1 1 calc R . .
C9A C 0.3154(2) 0.3812(2) 0.76004(17) 0.0151(9) Uani 1 1 d . . .
C8A C 0.2865(2) 0.4162(2) 0.69631(16) 0.0128(8) Uani 1 1 d . . .
H8A H 0.2385 0.4394 0.6766 0.015 Uiso 1 1 calc R . .
C7A C 0.3291(2) 0.4171(2) 0.66100(17) 0.0160(9) Uani 1 1 d . . .
C10A C 0.3875(2) 0.3491(2) 0.79290(17) 0.0147(9) Uani 1 1 d . . .
C19A C 0.50231(19) 0.5554(2) 0.80077(16) 0.0116(8) Uani 1 1 d . . .
C20A C 0.5134(2) 0.4901(2) 0.84743(16) 0.0141(9) Uani 1 1 d . . .
H20A H 0.5514 0.4496 0.8570 0.017 Uiso 1 1 calc R . .
C21A C 0.4678(2) 0.4851(2) 0.87996(16) 0.0138(9) Uani 1 1 d . . .
C22A C 0.4193(2) 0.5532(2) 0.87020(16) 0.0125(8) Uani 1 1 d . . .
C23A C 0.4071(2) 0.6167(2) 0.82456(15) 0.0132(9) Uani 1 1 d . . .
H23A H 0.3725 0.6602 0.8188 0.016 Uiso 1 1 calc R . .
C24A C 0.4469(2) 0.6163(2) 0.78606(16) 0.0107(8) Uiso 1 1 d . . .
C13A C 0.42476(19) 0.3380(2) 0.86910(16) 0.0148(9) Uani 1 1 d . . .
H13A H 0.4222 0.2849 0.8886 0.018 Uiso 1 1 calc R . .
C14A C 0.4611(2) 0.4020(2) 0.90904(16) 0.0149(9) Uani 1 1 d . . .
H14A H 0.4832 0.3947 0.9571 0.018 Uiso 1 1 calc R . .

loop_
_atom_site_aniso_label
_atom_site_aniso_U_11
_atom_site_aniso_U_22
_atom_site_aniso_U_33
_atom_site_aniso_U_23
_atom_site_aniso_U_13
_atom_site_aniso_U_12
Br1 0.0241(3) 0.0374(3) 0.0335(2) -0.0004(2) 0.0180(2) 0.0035(2)
Br2 0.0156(2) 0.0265(2) 0.0236(2) 0.00258(19) 0.01117(18) 0.00198(19)
Br3 0.0264(3) 0.0192(2) 0.01682(19) 0.00156(18) 0.01147(18) 0.0011(2)
Br4 0.0260(3) 0.0215(2) 0.01470(19) 0.00154(18) 0.00860(18) 0.0003(2)
N1 0.016(2) 0.0148(17) 0.0233(17) 0.0015(15) 0.0085(16) 0.0025(16)
C1 0.020(3) 0.007(2) 0.022(2) 0.0001(17) 0.0102(19) -0.0017(18)
C16 0.039(4) 0.051(3) 0.036(3) 0.018(2) 0.010(2) -0.016(3)
C17 0.033(4) 0.014(3) 0.022(3) -0.003(3) 0.008(3) -0.008(3)
C18 0.024(4) 0.024(3) 0.030(3) 0.001(3) 0.006(3) 0.000(3)
C16B 0.039(4) 0.051(3) 0.036(3) 0.018(2) 0.010(2) -0.016(3)
C15 0.024(3) 0.022(2) 0.029(2) 0.011(2) 0.019(2) 0.006(2)
C2 0.019(3) 0.011(2) 0.028(2) 0.0044(18) 0.012(2) -0.0026(19)
C3 0.020(3) 0.015(2) 0.028(2) 0.0007(19) 0.013(2) 0.0031(19)
C4 0.013(2) 0.025(2) 0.032(2) 0.004(2) 0.014(2) 0.011(2)
C5 0.019(3) 0.019(2) 0.019(2) 0.0001(18) 0.0095(19) 0.0005(19)
C6 0.018(3) 0.014(2) 0.0138(19) 0.0003(17) 0.0053(18) 0.0036(19)
C32 0.020(3) 0.019(2) 0.031(2) 0.012(2) 0.019(2) 0.004(2)
C31 0.010(2) 0.027(2) 0.0170(19) 0.0134(19) 0.0086(17) 0.0080(19)
N2 0.013(2) 0.0171(17) 0.0169(16) 0.0062(14) 0.0098(15) 0.0053(15)
C33 0.010(2) 0.029(2) 0.024(2) 0.0121(19) 0.0088(18) 0.0075(19)
C34 0.033(3) 0.034(2) 0.025(2) 0.005(2) 0.021(2) 0.008(2)
C35 0.037(3) 0.049(3) 0.038(3) 0.023(2) 0.026(2) 0.022(2)
C36 0.066(4) 0.082(4) 0.045(3) 0.022(3) 0.044(3) 0.032(3)
C30 0.016(2) 0.021(2) 0.0096(18) -0.0013(17) 0.0054(17) 0.0041(19)
C28 0.015(2) 0.019(2) 0.0082(18) -0.0002(17) 0.0024(17) 0.0026(19)
C29 0.013(2) 0.023(2) 0.0120(18) 0.0051(17) 0.0080(17) 0.0029(19)
C27 0.008(2) 0.024(2) 0.0086(17) 0.0008(17) 0.0028(16) 0.0057(18)
C26 0.019(3) 0.016(2) 0.0119(18) -0.0037(17) 0.0086(18) -0.0042(19)
C25 0.020(3) 0.0120(19) 0.0099(18) -0.0021(16) 0.0077(18) -0.0005(18)
C19 0.016(2) 0.014(2) 0.0079(17) 0.0009(16) 0.0051(17) 0.0061(18)
C20 0.016(2) 0.020(2) 0.0162(19) -0.0061(18) 0.0109(18) -0.0004(19)
C21 0.016(2) 0.0105(19) 0.0136(19) -0.0037(17) 0.0055(18) 0.0019(18)
C22 0.021(3) 0.0096(19) 0.0079(17) -0.0037(16) 0.0063(18) 0.0021(18)
C23 0.017(2) 0.016(2) 0.0133(18) -0.0093(17) 0.0105(18) -0.0074(18)
C24 0.011(2) 0.0084(18) 0.0095(17) -0.0014(16) 0.0028(17) 0.0010(17)
C14 0.018(2) 0.015(2) 0.018(2) 0.0081(18) 0.0129(19) 0.0083(19)
C13 0.010(2) 0.020(2) 0.0120(18) 0.0062(17) 0.0023(17) 0.0020(18)
C12 0.013(2) 0.015(2) 0.0161(19) 0.0015(17) 0.0037(18) 0.0017(18)
C11 0.020(3) 0.018(2) 0.0173(19) -0.0033(18) 0.0080(18) -0.0044(19)
C10 0.011(2) 0.016(2) 0.0126(18) -0.0028(17) 0.0021(17) -0.0003(18)
C9 0.014(2) 0.0089(19) 0.0108(18) -0.0024(16) 0.0001(17) -0.0028(17)
C8 0.020(3) 0.017(2) 0.0118(18) -0.0034(17) 0.0089(18) -0.0006(19)
C7 0.017(2) 0.018(2) 0.0111(18) -0.0022(18) 0.0028(17) -0.0023(19)
Br1A 0.0246(3) 0.0236(2) 0.0228(2) 0.00844(19) 0.00731(19) 0.0036(2)
Br2A 0.0309(3) 0.0351(3) 0.0246(2) 0.0098(2) 0.0055(2) 0.0054(2)
Br3A 0.0196(3) 0.0355(2) 0.0254(2) 0.0049(2) 0.0143(2) 0.0025(2)
Br4A 0.0263(3) 0.0284(2) 0.0210(2) 0.00602(19) 0.0160(2) 0.0080(2)
N1A 0.014(2) 0.0093(16) 0.0171(16) 0.0021(14) 0.0073(15) 0.0027(15)
C33A 0.017(3) 0.017(2) 0.0143(18) 0.0031(17) 0.0103(18) 0.0008(19)
C34A 0.017(3) 0.022(2) 0.019(2) -0.0007(18) 0.0089(18) 0.0038(19)
C35A 0.018(3) 0.026(2) 0.038(2) 0.011(2) 0.008(2) 0.004(2)
C36A 0.028(3) 0.029(3) 0.063(3) 0.018(2) 0.002(3) -0.007(2)
C30A 0.011(2) 0.0095(19) 0.0153(19) 0.0018(17) 0.0024(17) -0.0013(17)
C29A 0.015(2) 0.018(2) 0.0178(19) -0.0010(17) 0.0089(18) -0.0058(18)
C28A 0.015(2) 0.017(2) 0.0131(18) 0.0034(17) 0.0035(18) -0.0061(19)
C27A 0.013(2) 0.014(2) 0.017(2) -0.0038(17) 0.0048(18) -0.0041(18)
C26A 0.010(2) 0.015(2) 0.021(2) -0.0017(18) 0.0071(18) -0.0024(18)
C25A 0.015(2) 0.0064(18) 0.0167(18) -0.0016(16) 0.0069(17) -0.0025(17)
C31A 0.020(3) 0.025(2) 0.0158(19) 0.0096(19) 0.0091(18) 0.003(2)
C32A 0.026(3) 0.030(2) 0.0143(19) 0.0055(19) 0.0098(19) 0.005(2)
C1A 0.013(2) 0.014(2) 0.0138(19) -0.0052(17) 0.0029(18) -0.0006(18)
C2A 0.019(3) 0.020(2) 0.0109(18) -0.0020(17) 0.0058(18) -0.0003(19)
C3A 0.029(3) 0.019(2) 0.0061(18) -0.0047(17) 0.0049(19) -0.004(2)
C4A 0.021(3) 0.015(2) 0.0148(19) -0.0010(18) 0.0035(18) 0.0032(19)
C5A 0.018(3) 0.017(2) 0.0164(19) -0.0060(18) 0.0064(18) -0.0005(19)
C6A 0.019(3) 0.012(2) 0.0128(18) -0.0057(17) 0.0072(18) -0.0043(18)
N2A 0.019(2) 0.0106(16) 0.0169(16) 0.0027(14) 0.0100(16) 0.0037(15)
C15A 0.012(2) 0.019(2) 0.0168(19) 0.0040(18) 0.0043(17) -0.0012(18)
C16A 0.022(3) 0.018(2) 0.019(2) 0.0003(18) 0.0143(19) 0.0042(19)
C17A 0.019(3) 0.022(2) 0.018(2) 0.0017(19) 0.0077(19) 0.003(2)
C18A 0.029(3) 0.023(2) 0.026(2) -0.0033(19) 0.013(2) 0.000(2)
C12A 0.016(2) 0.0077(19) 0.0152(19) -0.0041(16) 0.0061(18) -0.0059(17)
C11A 0.013(2) 0.0103(19) 0.0201(19) -0.0011(17) 0.0079(18) -0.0011(17)
C9A 0.019(3) 0.011(2) 0.018(2) -0.0043(17) 0.0120(19) -0.0027(18)
C8A 0.010(2) 0.0088(19) 0.0164(19) -0.0003(17) 0.0028(17) 0.0021(17)
C7A 0.010(2) 0.014(2) 0.017(2) -0.0033(17) -0.0003(18) -0.0028(18)
C10A 0.021(3) 0.0043(18) 0.019(2) 0.0012(17) 0.0089(19) -0.0020(18)
C19A 0.009(2) 0.015(2) 0.0104(17) -0.0006(17) 0.0035(16) -0.0031(17)
C20A 0.008(2) 0.013(2) 0.0166(19) -0.0036(17) 0.0011(17) 0.0008(17)
C21A 0.010(2) 0.017(2) 0.0105(18) -0.0051(17) 0.0012(17) -0.0059(18)
C22A 0.014(2) 0.016(2) 0.0097(17) -0.0016(17) 0.0072(17) 0.0023(18)
C23A 0.014(2) 0.0077(18) 0.0142(19) -0.0037(16) 0.0034(17) 0.0003(17)
C13A 0.017(2) 0.016(2) 0.0166(18) 0.0073(18) 0.0117(18) 0.0029(18)
C14A 0.017(2) 0.018(2) 0.0111(18) 0.0068(17) 0.0068(18) 0.0054(19)

loop_
_atom_type_symbol
_atom_type_description
_atom_type_scat_dispersion_real
_atom_type_scat_dispersion_imag
_atom_type_scat_source
C C 0.0033 0.0016 'International Tables Vol C Tables 4.2.6.8 and 6.1.1.4'
H H 0.0000 0.0000 'International Tables Vol C Tables 4.2.6.8 and 6.1.1.4'
N N 0.0061 0.0033 'International Tables Vol C Tables 4.2.6.8 and 6.1.1.4'
Br Br -0.2901 2.4595 'International Tables Vol C Tables 4.2.6.8 and 6.1.1.4'

loop_
_geom_angle_atom_site_label_1
_geom_angle_atom_site_label_2
_geom_angle_atom_site_label_3
_geom_angle
C1 N1 C12 107.6(3)
C1 N1 C15 127.3(3)
C12 N1 C15 124.9(3)
N1 C1 C2 128.7(3)
N1 C1 C6 109.8(3)
C2 C1 C6 120.4(4)
C17 C16 C15 116.6(4)
C17 C16 H16A 108.1
C15 C16 H16A 108.1
C17 C16 H16B 108.1
C15 C16 H16B 108.1
H16A C16 H16B 107.3
C16 C17 C18 110.3(4)
C16 C17 H17A 109.6
C18 C17 H17A 109.6
C16 C17 H17B 109.6
C18 C17 H17B 109.6
H17A C17 H17B 108.1
C17 C18 H18A 109.5
C17 C18 H18B 109.5
H18A C18 H18B 109.5
C17 C18 H18C 109.5
H18A C18 H18C 109.5
H18B C18 H18C 109.5
C18B C17B H17E 108.6
C18B C17B H17F 108.6
H17E C17B H17F 107.6
C17B C18B H18G 109.5
C17B C18B H18H 109.5
H18G C18B H18H 109.5
C17B C18B H18I 109.5
H18G C18B H18I 109.5
H18H C18B H18I 109.5
N1 C15 C16 113.4(3)
N1 C15 H15A 108.9
C16 C15 H15A 108.9
N1 C15 H15B 108.9
C16 C15 H15B 108.9
H15A C15 H15B 107.7
C3 C2 C1 119.3(3)
C3 C2 H2 120.4
C1 C2 H2 120.4
C2 C3 C4 117.4(3)
C2 C3 C32 122.7(3)
C4 C3 C32 118.3(4)
C5 C4 C3 123.4(4)
C5 C4 Br1 118.2(3)
C3 C4 Br1 118.3(3)
C4 C5 C6 118.5(4)
C4 C5 H5 120.7
C6 C5 H5 120.7
C5 C6 C1 119.7(3)
C5 C6 C7 133.3(4)
C1 C6 C7 106.5(3)
C31 C32 C3 119.5(3)
C31 C32 H32 120.3
C3 C32 H32 120.3
C32 C31 C28 121.9(3)
C32 C31 H31 119.0
C28 C31 H31 119.0
C19 N2 C30 107.2(3)
C19 N2 C33 125.3(3)
C30 N2 C33 126.9(3)
N2 C33 C34 113.2(3)
N2 C33 H33A 108.9
C34 C33 H33A 108.9
N2 C33 H33B 108.9
C34 C33 H33B 108.9
H33A C33 H33B 107.7
C33 C34 C35 113.4(3)
C33 C34 H34A 108.9
C35 C34 H34A 108.9
C33 C34 H34B 108.9
C35 C34 H34B 108.9
H34A C34 H34B 107.7
C34 C35 C36 113.1(4)
C34 C35 H35A 109.0
C36 C35 H35A 109.0
C34 C35 H35B 109.0
C36 C35 H35B 109.0
H35A C35 H35B 107.8
C35 C36 H36A 109.5
C35 C36 H36B 109.5
H36A C36 H36B 109.5
C35 C36 H36C 109.5
H36A C36 H36C 109.5
H36B C36 H36C 109.5
N2 C30 C29 127.5(3)
N2 C30 C25 110.3(3)
C29 C30 C25 121.5(4)
C29 C28 C27 117.7(3)
C29 C28 C31 118.0(3)
C27 C28 C31 123.7(3)
C28 C29 C30 119.4(3)
C28 C29 H29 120.3
C30 C29 H29 120.3
C26 C27 C28 123.5(4)
C26 C27 Br2 117.8(3)
C28 C27 Br2 118.6(3)
C27 C26 C25 119.1(3)
C27 C26 H26 120.5
C25 C26 H26 120.5
C26 C25 C30 118.2(3)
C26 C25 C24 135.7(3)
C30 C25 C24 105.8(3)
N2 C19 C20 127.0(4)
N2 C19 C24 110.3(3)
C20 C19 C24 121.9(3)
C19 C20 C21 119.2(4)
C19 C20 H20 120.4
C21 C20 H20 120.4
C22 C21 C20 118.4(3)
C22 C21 C14 121.8(3)
C20 C21 C14 118.8(3)
C21 C22 C23 122.3(3)
C21 C22 Br3 117.9(3)
C23 C22 Br3 119.7(3)
C22 C23 C24 119.1(3)
C22 C23 H23 120.4
C24 C23 H23 120.4
C23 C24 C19 117.9(3)
C23 C24 C25 135.6(4)
C19 C24 C25 106.0(3)
C13 C14 C21 120.4(3)
C13 C14 H14 119.8
C21 C14 H14 119.8
C14 C13 C10 121.1(3)
C14 C13 H13 119.5
C10 C13 H13 119.5
C11 C12 N1 128.6(3)
C11 C12 C7 121.2(3)
N1 C12 C7 109.3(3)
C10 C11 C12 119.0(4)
C10 C11 H11 120.5
C12 C11 H11 120.5
C11 C10 C9 118.1(3)
C11 C10 C13 120.1(3)
C9 C10 C13 120.7(3)
C8 C9 C10 123.0(3)
C8 C9 Br4 117.8(3)
C10 C9 Br4 119.1(3)
C9 C8 C7 118.9(4)
C9 C8 H8 120.6
C7 C8 H8 120.6
C8 C7 C12 119.2(4)
C8 C7 C6 133.6(4)
C12 C7 C6 106.6(3)
C30A N1A C19A 107.9(3)
C30A N1A C33A 128.5(3)
C19A N1A C33A 123.6(3)
N1A C33A C34A 113.2(3)
N1A C33A H33C 108.9
C34A C33A H33C 108.9
N1A C33A H33D 108.9
C34A C33A H33D 108.9
H33C C33A H33D 107.7
C35A C34A C33A 113.0(3)
C35A C34A H34C 109.0
C33A C34A H34C 109.0
C35A C34A H34D 109.0
C33A C34A H34D 109.0
H34C C34A H34D 107.8
C36A C35A C34A 113.5(3)
C36A C35A H35C 108.9
C34A C35A H35C 108.9
C36A C35A H35D 108.9
C34A C35A H35D 108.9
H35C C35A H35D 107.7
C35A C36A H36D 109.5
C35A C36A H36E 109.5
H36D C36A H36E 109.5
C35A C36A H36F 109.5
H36D C36A H36F 109.5
H36E C36A H36F 109.5
N1A C30A C29A 128.2(3)
N1A C30A C25A 110.1(3)
C29A C30A C25A 121.0(3)
C28A C29A C30A 119.0(4)
C28A C29A H29A 120.5
C30A C29A H29A 120.5
C27A C28A C29A 119.3(3)
C27A C28A C31A 121.4(3)
C29A C28A C31A 118.3(3)
C28A C27A C26A 121.7(3)
C28A C27A Br1A 120.9(3)
C26A C27A Br1A 117.3(3)
C25A C26A C27A 119.0(3)
C25A C26A H26A 120.5
C27A C26A H26A 120.5
C26A C25A C30A 119.2(3)
C26A C25A C24A 134.6(4)
C30A C25A C24A 105.9(3)
C32A C31A C28A 120.8(3)
C32A C31A H31A 119.6
C28A C31A H31A 119.6
C31A C32A C3A 121.0(3)
C31A C32A H32A 119.5
C3A C32A H32A 119.5
C6A C1A C2A 122.0(3)
C6A C1A N2A 109.9(3)
C2A C1A N2A 127.2(4)
C3A C2A C1A 118.5(4)
C3A C2A H2A 120.7
C1A C2A H2A 120.7
C2A C3A C4A 118.1(3)
C2A C3A C32A 119.9(4)
C4A C3A C32A 120.8(3)
C5A C4A C3A 123.1(3)
C5A C4A Br2A 117.8(3)
C3A C4A Br2A 119.2(3)
C4A C5A C6A 117.9(4)
C4A C5A H5A 121.1
C6A C5A H5A 121.1
C1A C6A C5A 119.4(3)
C1A C6A C7A 106.7(3)
C5A C6A C7A 133.5(4)
C1A N2A C12A 107.4(3)
C1A N2A C15A 123.8(3)
C12A N2A C15A 125.4(3)
N2A C15A C16A 112.0(3)
N2A C15A H15C 109.2
C16A C15A H15C 109.2
N2A C15A H15D 109.2
C16A C15A H15D 109.2
H15C C15A H15D 107.9
C17A C16A C15A 113.0(3)
C17A C16A H16C 109.0
C15A C16A H16C 109.0
C17A C16A H16D 109.0
C15A C16A H16D 109.0
H16C C16A H16D 107.8
C16A C17A C18A 112.6(3)
C16A C17A H17C 109.1
C18A C17A H17C 109.1
C16A C17A H17D 109.1
C18A C17A H17D 109.1
H17C C17A H17D 107.8
C17A C18A H18D 109.5
C17A C18A H18E 109.5
H18D C18A H18E 109.5
C17A C18A H18F 109.5
H18D C18A H18F 109.5
H18E C18A H18F 109.5
C7A C12A C11A 121.8(3)
C7A C12A N2A 108.9(3)
C11A C12A N2A 128.3(4)
C10A C11A C12A 118.6(3)
C10A C11A H11A 120.7
C12A C11A H11A 120.7
C8A C9A C10A 123.1(3)
C8A C9A Br3A 118.7(3)
C10A C9A Br3A 118.1(2)
C9A C8A C7A 118.4(3)
C9A C8A H8A 120.8
C7A C8A H8A 120.8
C8A C7A C12A 119.3(3)
C8A C7A C6A 133.2(4)
C12A C7A C6A 106.9(3)
C11A C10A C9A 118.3(3)
C11A C10A C13A 120.1(3)
C9A C10A C13A 120.5(3)
C20A C19A N1A 128.4(3)
C20A C19A C24A 121.7(3)
N1A C19A C24A 109.2(3)
C19A C20A C21A 118.9(3)
C19A C20A H20A 120.5
C21A C20A H20A 120.5
C20A C21A C22A 117.4(3)
C20A C21A C14A 118.3(3)
C22A C21A C14A 122.8(3)
C23A C22A C21A 124.0(3)
C23A C22A Br4A 118.7(3)
C21A C22A Br4A 117.3(3)
C22A C23A C24A 118.3(3)
C22A C23A H23A 120.9
C24A C23A H23A 120.9
C23A C24A C19A 118.9(3)
C23A C24A C25A 134.1(3)
C19A C24A C25A 106.7(3)
C14A C13A C10A 120.3(3)
C14A C13A H13A 119.8
C10A C13A H13A 119.8
C13A C14A C21A 121.0(3)
C13A C14A H14A 119.5
C21A C14A H14A 119.5

loop_
_geom_bond_atom_site_label_1
_geom_bond_atom_site_label_2
_geom_bond_distance
Br1 C4 1.904(4)
Br2 C27 1.911(4)
Br3 C22 1.896(3)
Br4 C9 1.914(3)
N1 C1 1.385(5)
N1 C12 1.402(4)
N1 C15 1.458(4)
C1 C2 1.406(5)
C1 C6 1.409(5)
C16 C17 1.503(6)
C16 C15 1.514(5)
C16 H16A 0.9900
C16 H16B 0.9900
C17 C18 1.524(6)
C17 H17A 0.9900
C17 H17B 0.9900
C18 H18A 0.9800
C18 H18B 0.9800
C18 H18C 0.9800
C17B C18B 1.541(17)
C17B H17E 0.9900
C17B H17F 0.9900
C18B H18G 0.9800
C18B H18H 0.9800
C18B H18I 0.9800
C15 H15A 0.9900
C15 H15B 0.9900
C2 C3 1.390(5)
C2 H2 0.9500
C3 C4 1.418(5)
C3 C32 1.498(5)
C4 C5 1.353(4)
C5 C6 1.391(5)
C5 H5 0.9500
C6 C7 1.448(5)
C32 C31 1.315(5)
C32 H32 0.9500
C31 C28 1.484(5)
C31 H31 0.9500
N2 C19 1.374(4)
N2 C30 1.387(4)
N2 C33 1.448(4)
C33 C34 1.506(4)
C33 H33A 0.9900
C33 H33B 0.9900
C34 C35 1.513(5)
C34 H34A 0.9900
C34 H34B 0.9900
C35 C36 1.531(5)
C35 H35A 0.9900
C35 H35B 0.9900
C36 H36A 0.9800
C36 H36B 0.9800
C36 H36C 0.9800
C30 C29 1.399(5)
C30 C25 1.415(5)
C28 C29 1.393(5)
C28 C27 1.399(5)
C29 H29 0.9500
C27 C26 1.370(4)
C26 C25 1.397(5)
C26 H26 0.9500
C25 C24 1.445(5)
C19 C20 1.384(5)
C19 C24 1.418(5)
C20 C21 1.396(4)
C20 H20 0.9500
C21 C22 1.387(5)
C21 C14 1.487(5)
C22 C23 1.392(5)
C23 C24 1.394(4)
C23 H23 0.9500
C14 C13 1.330(4)
C14 H14 0.9500
C13 C10 1.493(5)
C13 H13 0.9500
C12 C11 1.400(5)
C12 C7 1.408(5)
C11 C10 1.393(4)
C11 H11 0.9500
C10 C9 1.406(5)
C9 C8 1.366(5)
C8 C7 1.392(4)
C8 H8 0.9500
Br1A C27A 1.895(4)
Br2A C4A 1.897(4)
Br3A C9A 1.906(4)
Br4A C22A 1.915(3)
N1A C30A 1.378(4)
N1A C19A 1.396(4)
N1A C33A 1.446(4)
C33A C34A 1.524(5)
C33A H33C 0.9900
C33A H33D 0.9900
C34A C35A 1.516(5)
C34A H34C 0.9900
C34A H34D 0.9900
C35A C36A 1.509(5)
C35A H35C 0.9900
C35A H35D 0.9900
C36A H36D 0.9800
C36A H36E 0.9800
C36A H36F 0.9800
C30A C29A 1.402(4)
C30A C25A 1.406(5)
C29A C28A 1.390(5)
C29A H29A 0.9500
C28A C27A 1.387(5)
C28A C31A 1.499(4)
C27A C26A 1.397(4)
C26A C25A 1.385(4)
C26A H26A 0.9500
C25A C24A 1.453(4)
C31A C32A 1.315(5)
C31A H31A 0.9500
C32A C3A 1.481(5)
C32A H32A 0.9500
C1A C6A 1.388(5)
C1A C2A 1.393(5)
C1A N2A 1.394(4)
C2A C3A 1.390(5)
C2A H2A 0.9500
C3A C4A 1.406(5)
C4A C5A 1.371(5)
C5A C6A 1.398(5)
C5A H5A 0.9500
C6A C7A 1.451(4)
N2A C12A 1.408(4)
N2A C15A 1.456(4)
C15A C16A 1.526(4)
C15A H15C 0.9900
C15A H15D 0.9900
C16A C17A 1.518(5)
C16A H16C 0.9900
C16A H16D 0.9900
C17A C18A 1.521(4)
C17A H17C 0.9900
C17A H17D 0.9900
C18A H18D 0.9800
C18A H18E 0.9800
C18A H18F 0.9800
C12A C7A 1.399(5)
C12A C11A 1.401(4)
C11A C10A 1.386(5)
C11A H11A 0.9500
C9A C8A 1.367(4)
C9A C10A 1.412(5)
C8A C7A 1.395(5)
C8A H8A 0.9500
C10A C13A 1.506(4)
C19A C20A 1.394(4)
C19A C24A 1.405(5)
C20A C21A 1.400(5)
C20A H20A 0.9500
C21A C22A 1.407(5)
C21A C14A 1.485(4)
C22A C23A 1.355(4)
C23A C24A 1.403(5)
C23A H23A 0.9500
C13A C14A 1.323(4)
C13A H13A 0.9500
C14A H14A 0.9500

loop_
_geom_torsion_atom_site_label_1
_geom_torsion_atom_site_label_2
_geom_torsion_atom_site_label_3
_geom_torsion_atom_site_label_4
_geom_torsion
C12 N1 C1 C2 162.7(3)
C15 N1 C1 C2 -22.4(6)
C12 N1 C1 C6 -5.3(4)
C15 N1 C1 C6 169.7(3)
C15 C16 C17 C18 80.0(5)
C1 N1 C15 C16 -83.7(4)
C12 N1 C15 C16 90.4(4)
C17 C16 C15 N1 -165.5(4)
N1 C1 C2 C3 -166.2(3)
C6 C1 C2 C3 0.5(5)
C1 C2 C3 C4 -9.2(5)
C1 C2 C3 C32 156.4(3)
C2 C3 C4 C5 11.1(6)
C32 C3 C4 C5 -155.2(4)
C2 C3 C4 Br1 -171.4(3)
C32 C3 C4 Br1 22.3(4)
C3 C4 C5 C6 -3.5(6)
Br1 C4 C5 C6 179.0(3)
C4 C5 C6 C1 -5.7(5)
C4 C5 C6 C7 164.7(4)
N1 C1 C6 C5 176.3(3)
C2 C1 C6 C5 7.2(5)
N1 C1 C6 C7 3.6(4)
C2 C1 C6 C7 -165.5(3)
C2 C3 C32 C31 -85.3(5)
C4 C3 C32 C31 80.3(5)
C3 C32 C31 C28 6.7(5)
C19 N2 C33 C34 -77.5(4)
C30 N2 C33 C34 93.1(4)
N2 C33 C34 C35 175.9(3)
C33 C34 C35 C36 -175.2(3)
C19 N2 C30 C29 -164.2(3)
C33 N2 C30 C29 23.9(5)
C19 N2 C30 C25 5.5(4)
C33 N2 C30 C25 -166.5(3)
C32 C31 C28 C29 65.2(5)
C32 C31 C28 C27 -105.3(4)
C27 C28 C29 C30 6.2(5)
C31 C28 C29 C30 -164.9(3)
N2 C30 C29 C28 169.8(3)
C25 C30 C29 C28 1.2(5)
C29 C28 C27 C26 -8.2(5)
C31 C28 C27 C26 162.4(3)
C29 C28 C27 Br2 171.6(2)
C31 C28 C27 Br2 -17.8(4)
C28 C27 C26 C25 2.2(5)
Br2 C27 C26 C25 -177.6(2)
C27 C26 C25 C30 5.4(5)
C27 C26 C25 C24 -167.7(3)
N2 C30 C25 C26 -177.6(3)
C29 C30 C25 C26 -7.2(5)
N2 C30 C25 C24 -2.5(4)
C29 C30 C25 C24 167.8(3)
C30 N2 C19 C20 163.7(3)
C33 N2 C19 C20 -24.2(5)
C30 N2 C19 C24 -6.3(4)
C33 N2 C19 C24 165.8(3)
N2 C19 C20 C21 -167.9(3)
C24 C19 C20 C21 1.1(5)
C19 C20 C21 C22 -9.9(5)
C19 C20 C21 C14 159.0(3)
C20 C21 C22 C23 10.9(5)
C14 C21 C22 C23 -157.6(3)
C20 C21 C22 Br3 -170.8(2)
C14 C21 C22 Br3 20.7(4)
C21 C22 C23 C24 -2.7(5)
Br3 C22 C23 C24 179.0(2)
C22 C23 C24 C19 -6.1(5)
C22 C23 C24 C25 164.1(3)
N2 C19 C24 C23 177.6(3)
C20 C19 C24 C23 7.0(5)
N2 C19 C24 C25 4.7(4)
C20 C19 C24 C25 -165.9(3)
C26 C25 C24 C23 1.4(7)
C30 C25 C24 C23 -172.3(4)
C26 C25 C24 C19 172.4(4)
C30 C25 C24 C19 -1.3(4)
C22 C21 C14 C13 99.3(4)
C20 C21 C14 C13 -69.1(4)
C21 C14 C13 C10 -3.0(5)
C1 N1 C12 C11 -164.3(4)
C15 N1 C12 C11 20.6(5)
C1 N1 C12 C7 4.9(4)
C15 N1 C12 C7 -170.2(3)
N1 C12 C11 C10 166.4(3)
C7 C12 C11 C10 -1.6(5)
C12 C11 C10 C9 7.1(5)
C12 C11 C10 C13 -161.3(3)
C14 C13 C10 C11 84.5(5)
C14 C13 C10 C9 -83.6(4)
C11 C10 C9 C8 -7.1(5)
C13 C10 C9 C8 161.3(3)
C11 C10 C9 Br4 175.5(2)
C13 C10 C9 Br4 -16.1(4)
C10 C9 C8 C7 1.0(5)
Br4 C9 C8 C7 178.5(2)
C9 C8 C7 C12 4.8(5)
C9 C8 C7 C6 -164.6(4)
C11 C12 C7 C8 -4.6(5)
N1 C12 C7 C8 -174.7(3)
C11 C12 C7 C6 167.4(3)
N1 C12 C7 C6 -2.7(4)
C5 C6 C7 C8 -1.5(7)
C1 C6 C7 C8 169.8(4)
C5 C6 C7 C12 -171.8(4)
C1 C6 C7 C12 -0.5(4)
C30A N1A C33A C34A 98.4(4)
C19A N1A C33A C34A -82.4(4)
N1A C33A C34A C35A -66.2(4)
C33A C34A C35A C36A 179.8(3)
C19A N1A C30A C29A -165.4(3)
C33A N1A C30A C29A 13.9(6)
C19A N1A C30A C25A 5.3(4)
C33A N1A C30A C25A -175.4(3)
N1A C30A C29A C28A 168.9(3)
C25A C30A C29A C28A -0.9(5)
C30A C29A C28A C27A 7.5(5)
C30A C29A C28A C31A -161.0(3)
C29A C28A C27A C26A -7.2(5)
C31A C28A C27A C26A 161.0(3)
C29A C28A C27A Br1A 173.9(3)
C31A C28A C27A Br1A -17.9(5)
C28A C27A C26A C25A 0.0(5)
Br1A C27A C26A C25A 178.9(2)
C27A C26A C25A C30A 6.6(5)
C27A C26A C25A C24A -165.6(4)
N1A C30A C25A C26A -177.8(3)
C29A C30A C25A C26A -6.3(5)
N1A C30A C25A C24A -3.5(4)
C29A C30A C25A C24A 168.0(3)
C27A C28A C31A C32A -94.2(5)
C29A C28A C31A C32A 74.1(5)
C28A C31A C32A C3A 0.6(6)
C6A C1A C2A C3A 0.7(5)
N2A C1A C2A C3A -167.0(3)
C1A C2A C3A C4A -9.1(5)
C1A C2A C3A C32A 158.6(3)
C31A C32A C3A C2A -77.7(5)
C31A C32A C3A C4A 89.6(5)
C2A C3A C4A C5A 9.5(5)
C32A C3A C4A C5A -158.0(3)
C2A C3A C4A Br2A -171.0(2)
C32A C3A C4A Br2A 21.4(5)
C3A C4A C5A C6A -1.1(5)
Br2A C4A C5A C6A 179.5(2)
C2A C1A C6A C5A 7.9(5)
N2A C1A C6A C5A 177.5(3)
C2A C1A C6A C7A -165.9(3)
N2A C1A C6A C7A 3.7(4)
C4A C5A C6A C1A -7.5(5)
C4A C5A C6A C7A 164.2(3)
C6A C1A N2A C12A -4.6(4)
C2A C1A N2A C12A 164.2(3)
C6A C1A N2A C15A 155.5(3)
C2A C1A N2A C15A -35.6(5)
C1A N2A C15A C16A -58.7(4)
C12A N2A C15A C16A 97.8(4)
N2A C15A C16A C17A -52.8(4)
C15A C16A C17A C18A -172.2(3)
C1A N2A C12A C7A 3.8(4)
C15A N2A C12A C7A -155.9(3)
C1A N2A C12A C11A -164.8(3)
C15A N2A C12A C11A 35.5(5)
C7A C12A C11A C10A -0.9(5)
N2A C12A C11A C10A 166.3(3)
C10A C9A C8A C7A 2.7(5)
Br3A C9A C8A C7A 179.3(3)
C9A C8A C7A C12A 3.4(5)
C9A C8A C7A C6A -166.4(3)
C11A C12A C7A C8A -4.4(5)
N2A C12A C7A C8A -173.8(3)
C11A C12A C7A C6A 167.9(3)
N2A C12A C7A C6A -1.5(4)
C1A C6A C7A C8A 169.5(4)
C5A C6A C7A C8A -3.1(7)
C1A C6A C7A C12A -1.3(4)
C5A C6A C7A C12A -173.8(4)
C12A C11A C10A C9A 6.8(5)
C12A C11A C10A C13A -161.2(3)
C8A C9A C10A C11A -8.0(5)
Br3A C9A C10A C11A 175.5(2)
C8A C9A C10A C13A 159.9(3)
Br3A C9A C10A C13A -16.6(4)
C30A N1A C19A C20A 164.8(3)
C33A N1A C19A C20A -14.5(5)
C30A N1A C19A C24A -5.1(4)
C33A N1A C19A C24A 175.6(3)
N1A C19A C20A C21A -168.3(3)
C24A C19A C20A C21A 0.4(5)
C19A C20A C21A C22A -8.1(5)
C19A C20A C21A C14A 158.3(3)
C20A C21A C22A C23A 9.3(5)
C14A C21A C22A C23A -156.5(3)
C20A C21A C22A Br4A -171.2(2)
C14A C21A C22A Br4A 23.0(4)
C21A C22A C23A C24A -2.1(5)
Br4A C22A C23A C24A 178.4(2)
C22A C23A C24A C19A -5.9(5)
C22A C23A C24A C25A 166.9(3)
C20A C19A C24A C23A 6.8(5)
N1A C19A C24A C23A 177.5(3)
C20A C19A C24A C25A -167.8(3)
N1A C19A C24A C25A 2.9(4)
C26A C25A C24A C23A -0.2(7)
C30A C25A C24A C23A -173.1(4)
C26A C25A C24A C19A 173.3(4)
C30A C25A C24A C19A 0.3(4)
C11A C10A C13A C14A 80.6(4)
C9A C10A C13A C14A -87.0(5)
C10A C13A C14A C21A -1.7(5)
C20A C21A C14A C13A -71.9(5)
C22A C21A C14A C13A 93.8(4)
